data_7108485
loop_
_publ_author_name
'Ute Friedrich'
'Maria Neumeier'
'Carina Koch'
'Nikolaus Korber'

_publ_section_title
;
 Synthesis of Heteroatomic Zintl Anions in Liquid Ammonia - the New Highly
 Charged [Sn~4~Bi~4~]^ 4--^ and Fully Ordered [Sn~2~Bi~2~] ^2--^
;
_journal_name_full Chem.Commun.
_journal_page_first 10544
_journal_paper_doi 10.1039/c2cc35380f
_journal_volume 48
_journal_year 2012
_chemical_formula_moiety 'C12 H27 K N O6, C12 H24 K O6, Sn2 Bi2, N H3'
_chemical_formula_sum 'C24 H54 Bi2 K2 N2 O12 Sn2'
_chemical_formula_weight 1296.23
_chemical_name_common
;
bis((1,4,7,10,13,16-hexaoxacyclooctadecane)-potassium) di-
bismuth-di-tin ammoniate
;
_chemical_name_systematic
;
bis((1,4,7,10,13,16-hexaoxacyclooctadecane)-potassium)
di-bismuth-di-tin ammoniate
;
_space_group_IT_number 19
_symmetry_cell_setting orthorhombic
_symmetry_space_group_name_Hall 'P 2ac 2ab'
_symmetry_space_group_name_H-M 'P 21 21 21'
_atom_sites_solution_hydrogens geom
_atom_sites_solution_primary direct
_atom_sites_solution_secondary difmap
_audit_creation_method SHELXL-97
_audit_update_record
;
2012-02-15 # Formatted by publCIF
;
_cell_angle_alpha 90.00
_cell_angle_beta 90.00
_cell_angle_gamma 90.00
_cell_formula_units_Z 4
_cell_length_a 10.4079(7)
_cell_length_b 14.4988(10)
_cell_length_c 27.679(2)
_cell_measurement_reflns_used 52350
_cell_measurement_temperature 123(2)
_cell_measurement_theta_max 25.51
_cell_measurement_theta_min 2.03
_cell_volume 4176.8(5)
_computing_cell_refinement 'Stoe & Cie (2002)'
_computing_data_collection 'Stoe & Cie (2002)'
_computing_data_reduction 'Stoe & Cie (2002)'
_computing_molecular_graphics 'Diamond Version 2.1e (Brandenburg 2001)'
_computing_publication_material 'publCIF (version 1.9.9_c), Westrip'
_computing_structure_refinement 'SHELXL-97 (Sheldrick, 2008)'
_computing_structure_solution 'SHELXS-97 (Sheldrick, 1990)'
_diffrn_ambient_temperature 123(2)
_diffrn_detector_area_resol_mean 6.67
_diffrn_measured_fraction_theta_full 0.952
_diffrn_measured_fraction_theta_max 0.952
_diffrn_measurement_device_type 'STOE IPDS I'
_diffrn_measurement_method 'rotation method'
_diffrn_radiation_monochromator graphite
_diffrn_radiation_source 'fine-focus sealed tube'
_diffrn_radiation_type MoK\a
_diffrn_radiation_wavelength 0.71073
_diffrn_reflns_av_R_equivalents 0.0958
_diffrn_reflns_av_sigmaI/netI 0.0522
_diffrn_reflns_limit_h_max 12
_diffrn_reflns_limit_h_min -12
_diffrn_reflns_limit_k_max 16
_diffrn_reflns_limit_k_min -16
_diffrn_reflns_limit_l_max 33
_diffrn_reflns_limit_l_min -33
_diffrn_reflns_number 52350
_diffrn_reflns_theta_full 25.51
_diffrn_reflns_theta_max 25.51
_diffrn_reflns_theta_min 2.03
_exptl_absorpt_coefficient_mu 9.831
_exptl_absorpt_correction_T_max 0.34
_exptl_absorpt_correction_T_min 0.16
_exptl_absorpt_correction_type numerical
_exptl_absorpt_process_details
;
X-SHAPE and X-RED; Stoe & Cie, 1999
A numerical absorption correction based on crystal-shape optimization was
applied for all data
;
_exptl_crystal_colour brown
_exptl_crystal_density_diffrn 2.061
_exptl_crystal_density_method 'not measured'
_exptl_crystal_description plate
_exptl_crystal_F_000 2448
_exptl_crystal_size_max 0.6
_exptl_crystal_size_mid 0.5
_exptl_crystal_size_min 0.4
_refine_diff_density_max 2.142
_refine_diff_density_min -1.595
_refine_diff_density_rms 0.183
_refine_ls_abs_structure_details 'Flack H D (1983), Acta Cryst. A39, 876-881'
_refine_ls_abs_structure_Flack 0.503(7)
_refine_ls_extinction_method none
_refine_ls_goodness_of_fit_ref 0.944
_refine_ls_hydrogen_treatment constr
_refine_ls_matrix_type full
_refine_ls_number_parameters 432
_refine_ls_number_reflns 7458
_refine_ls_number_restraints 0
_refine_ls_restrained_S_all 0.944
_refine_ls_R_factor_all 0.0445
_refine_ls_R_factor_gt 0.0352
_refine_ls_shift/su_max 0.001
_refine_ls_shift/su_mean 0.000
_refine_ls_structure_factor_coef Fsqd
_refine_ls_weighting_details 'calc w=1/[\s^2^(Fo^2^)+(0.0516P)^2^+0.0000P] where P=(Fo^2^+2Fc^2^)/3'
_refine_ls_weighting_scheme calc
_refine_ls_wR_factor_gt 0.0854
_refine_ls_wR_factor_ref 0.0887
_reflns_number_gt 5897
_reflns_number_total 7458
_reflns_threshold_expression >2\s(I)
_cod_data_source_file c2cc35380f.txt
_cod_data_source_block Sn2Bi2(2-)
_cod_database_code 7108485

loop_
_symmetry_equiv_pos_as_xyz
'x, y, z'
'-x+1/2, -y, z+1/2'
'-x, y+1/2, -z+1/2'
'x+1/2, -y+1/2, -z'

loop_
_atom_site_label
_atom_site_type_symbol
_atom_site_fract_x
_atom_site_fract_y
_atom_site_fract_z
_atom_site_U_iso_or_equiv
_atom_site_adp_type
_atom_site_occupancy
_atom_site_symmetry_multiplicity
_atom_site_calc_flag
_atom_site_refinement_flags
Bi1 Bi 0.60259(3) 0.60596(4) 0.10019(2) 0.04032(13) Uani 1 1 d .
Bi2 Bi 0.61380(3) 0.39705(4) 0.10204(2) 0.04243(14) Uani 1 1 d .
Sn1 Sn 0.37582(4) 0.49376(8) 0.06918(2) 0.03050(14) Uani 1 1 d .
Sn2 Sn 0.44206(5) 0.49942(9) 0.169791(19) 0.03700(14) Uani 1 1 d .
K2 K 0.62934(13) 0.5028(2) -0.02783(6) 0.0313(3) Uani 1 1 d .
K1 K 0.72650(14) 0.5036(3) 0.25016(6) 0.0357(4) Uani 1 1 d .
O9 O 0.8526(7) 0.3288(6) 0.2427(3) 0.038(2) Uani 1 1 d .
O7 O 0.8757(7) 0.6668(6) 0.2344(3) 0.0314(18) Uani 1 1 d .
O8 O 0.9600(4) 0.4913(8) 0.1999(2) 0.0333(15) Uani 1 1 d .
O1 O 0.9014(5) 0.4852(6) -0.0241(2) 0.0350(19) Uani 1 1 d .
O12 O 0.6281(6) 0.6737(6) 0.2776(3) 0.0340(18) Uani 1 1 d .
O10 O 0.6069(7) 0.3466(6) 0.2856(3) 0.038(2) Uani 1 1 d .
O2 O 0.7604(6) 0.3319(6) -0.0558(3) 0.0356(19) Uani 1 1 d .
O6 O 0.8024(6) 0.6571(6) -0.0512(3) 0.0358(19) Uani 1 1 d .
O11 O 0.5261(5) 0.5166(6) 0.3269(2) 0.036(2) Uani 1 1 d .
O3 O 0.4949(6) 0.3466(5) -0.0699(3) 0.0372(19) Uani 1 1 d .
O4 O 0.3871(5) 0.5215(5) -0.0899(3) 0.037(2) Uani 1 1 d .
O5 O 0.5369(6) 0.6785(5) -0.0630(3) 0.0343(17) Uani 1 1 d .
N1 N 0.8314(6) 0.5003(13) 0.3487(3) 0.0522(19) Uani 1 1 d .
H1A H 0.7851 0.4603 0.3671 0.078 Uiso 1 1 calc R
H1B H 0.8267 0.5578 0.3617 0.078 Uiso 1 1 calc R
H1C H 0.9149 0.4817 0.3478 0.078 Uiso 1 1 calc R
C15 C 1.0405(10) 0.5706(9) 0.2035(6) 0.039(3) Uani 1 1 d .
H15A H 1.1107 0.5667 0.1794 0.047 Uiso 1 1 calc R
H15B H 1.0794 0.5738 0.2361 0.047 Uiso 1 1 calc R
C17 C 0.9357(10) 0.3310(9) 0.2016(5) 0.036(3) Uani 1 1 d .
H17A H 0.8837 0.3389 0.1719 0.043 Uiso 1 1 calc R
H17B H 0.9821 0.2716 0.1991 0.043 Uiso 1 1 calc R
C14 C 0.9622(9) 0.6537(10) 0.1945(5) 0.040(3) Uani 1 1 d .
H14A H 1.0187 0.7083 0.1911 0.048 Uiso 1 1 calc R
H14B H 0.9128 0.6463 0.1642 0.048 Uiso 1 1 calc R
C22 C 0.4588(9) 0.6031(9) 0.3195(5) 0.038(3) Uani 1 1 d .
H22A H 0.3942 0.6121 0.3453 0.046 Uiso 1 1 calc R
H22B H 0.4136 0.6022 0.2880 0.046 Uiso 1 1 calc R
C13 C 0.7834(10) 0.7377(9) 0.2260(5) 0.034(3) Uani 1 1 d .
H13A H 0.7265 0.7199 0.1989 0.041 Uiso 1 1 calc R
H13B H 0.8279 0.7957 0.2171 0.041 Uiso 1 1 calc R
C2 C 0.9618(8) 0.3996(9) -0.0354(5) 0.039(3) Uani 1 1 d .
H2A H 1.0405 0.3920 -0.0157 0.047 Uiso 1 1 calc R
H2B H 0.9867 0.3985 -0.0699 0.047 Uiso 1 1 calc R
C8 C 0.3334(7) 0.6064(9) -0.0740(4) 0.037(2) Uani 1 1 d .
H8A H 0.3266 0.6068 -0.0384 0.044 Uiso 1 1 calc R
H8B H 0.2463 0.6143 -0.0877 0.044 Uiso 1 1 calc R
C19 C 0.6762(11) 0.2621(9) 0.2837(5) 0.041(3) Uani 1 1 d .
H19A H 0.6157 0.2095 0.2834 0.049 Uiso 1 1 calc R
H19B H 0.7321 0.2563 0.3125 0.049 Uiso 1 1 calc R
C6 C 0.3769(9) 0.3600(9) -0.0958(5) 0.044(3) Uani 1 1 d .
H6A H 0.3202 0.3058 -0.0914 0.053 Uiso 1 1 calc R
H6B H 0.3947 0.3673 -0.1307 0.053 Uiso 1 1 calc R
C23 C 0.5534(10) 0.6794(9) 0.3205(4) 0.037(3) Uani 1 1 d .
H23A H 0.5085 0.7395 0.3220 0.044 Uiso 1 1 calc R
H23B H 0.6094 0.6738 0.3492 0.044 Uiso 1 1 calc R
C1 C 0.9809(9) 0.5601(8) -0.0340(5) 0.040(3) Uani 1 1 d .
H1D H 1.0026 0.5612 -0.0688 0.048 Uiso 1 1 calc R
H1E H 1.0618 0.5545 -0.0154 0.048 Uiso 1 1 calc R
C20 C 0.5238(10) 0.3528(9) 0.3264(4) 0.038(3) Uani 1 1 d .
H20A H 0.5752 0.3559 0.3564 0.046 Uiso 1 1 calc R
H20B H 0.4681 0.2975 0.3280 0.046 Uiso 1 1 calc R
C21 C 0.4442(9) 0.4363(8) 0.3216(4) 0.035(3) Uani 1 1 d .
H21A H 0.4019 0.4372 0.2896 0.042 Uiso 1 1 calc R
H21B H 0.3767 0.4368 0.3468 0.042 Uiso 1 1 calc R
C18 C 0.7543(11) 0.2610(9) 0.2399(5) 0.040(3) Uani 1 1 d .
H18A H 0.7935 0.1993 0.2358 0.048 Uiso 1 1 calc R
H18B H 0.6992 0.2734 0.2115 0.048 Uiso 1 1 calc R
C9 C 0.4167(8) 0.6809(8) -0.0900(4) 0.037(2) Uani 1 1 d .
H9A H 0.3734 0.7409 -0.0849 0.045 Uiso 1 1 calc R
H9B H 0.4345 0.6742 -0.1250 0.045 Uiso 1 1 calc R
C12 C 0.9138(9) 0.6468(9) -0.0204(5) 0.042(3) Uani 1 1 d .
H12A H 0.8871 0.6443 0.0139 0.050 Uiso 1 1 calc R
H12B H 0.9722 0.7001 -0.0247 0.050 Uiso 1 1 calc R
C3 C 0.8703(10) 0.3233(8) -0.0250(5) 0.041(3) Uani 1 1 d .
H3A H 0.9127 0.2632 -0.0308 0.049 Uiso 1 1 calc R
H3B H 0.8432 0.3258 0.0092 0.049 Uiso 1 1 calc R
C10 C 0.6255(10) 0.7465(8) -0.0764(5) 0.039(3) Uani 1 1 d .
H10A H 0.5852 0.8082 -0.0743 0.047 Uiso 1 1 calc R
H10B H 0.6539 0.7365 -0.1101 0.047 Uiso 1 1 calc R
C5 C 0.5660(10) 0.2694(8) -0.0854(5) 0.047(3) Uani 1 1 d .
H5A H 0.5989 0.2796 -0.1185 0.056 Uiso 1 1 calc R
H5B H 0.5108 0.2138 -0.0857 0.056 Uiso 1 1 calc R
C11 C 0.7381(9) 0.7413(8) -0.0430(5) 0.043(3) Uani 1 1 d .
H11A H 0.7971 0.7936 -0.0490 0.052 Uiso 1 1 calc R
H11B H 0.7086 0.7446 -0.0090 0.052 Uiso 1 1 calc R
C4 C 0.6760(10) 0.2562(8) -0.0509(5) 0.047(3) Uani 1 1 d .
H4A H 0.6435 0.2527 -0.0173 0.056 Uiso 1 1 calc R
H4B H 0.7218 0.1981 -0.0583 0.056 Uiso 1 1 calc R
C7 C 0.3131(8) 0.4442(8) -0.0766(5) 0.038(3) Uani 1 1 d .
H7A H 0.2254 0.4496 -0.0901 0.046 Uiso 1 1 calc R
H7B H 0.3064 0.4405 -0.0410 0.046 Uiso 1 1 calc R
C16 C 1.0287(10) 0.4062(10) 0.2052(6) 0.043(3) Uani 1 1 d .
H16A H 1.0726 0.4043 0.2369 0.052 Uiso 1 1 calc R
H16B H 1.0943 0.4004 0.1795 0.052 Uiso 1 1 calc R
C24 C 0.7058(10) 0.7525(9) 0.2703(4) 0.033(3) Uani 1 1 d .
H24A H 0.7630 0.7619 0.2984 0.040 Uiso 1 1 calc R
H24B H 0.6512 0.8080 0.2665 0.040 Uiso 1 1 calc R
N2A N 0.9871(18) 0.467(2) 0.0862(7) 0.045(6) Uani 0.50 1 d P
N2B N 0.985(2) 0.5245(19) 0.0860(12) 0.057(9) Uani 0.50 1 d P

loop_
_atom_site_aniso_label
_atom_site_aniso_U_11
_atom_site_aniso_U_22
_atom_site_aniso_U_33
_atom_site_aniso_U_23
_atom_site_aniso_U_13
_atom_site_aniso_U_12
Bi1 0.0357(2) 0.0371(3) 0.0482(3) -0.0026(3) 0.00347(19) -0.01021(18)
Bi2 0.0359(2) 0.0408(3) 0.0506(3) 0.0062(3) 0.0051(2) 0.01075(19)
Sn1 0.0204(2) 0.0382(4) 0.0329(3) 0.0004(4) -0.00633(18) -0.0019(3)
Sn2 0.0345(2) 0.0457(4) 0.0308(3) 0.0005(6) 0.0049(2) 0.0000(4)
K2 0.0235(6) 0.0338(10) 0.0366(9) -0.0003(15) 0.0004(6) -0.0012(13)
K1 0.0270(7) 0.0312(11) 0.0489(10) 0.0004(17) 0.0043(7) 0.0000(13)
O9 0.028(3) 0.041(5) 0.045(5) -0.004(4) -0.005(3) 0.002(3)
O7 0.023(3) 0.030(5) 0.041(5) 0.003(3) -0.002(3) 0.001(3)
O8 0.021(2) 0.034(4) 0.045(3) 0.005(4) -0.004(2) 0.009(3)
O1 0.020(2) 0.047(6) 0.038(3) 0.002(4) 0.005(2) 0.001(3)
O12 0.024(3) 0.037(5) 0.040(5) -0.004(3) 0.004(3) 0.001(3)
O10 0.037(4) 0.039(5) 0.037(5) 0.003(3) 0.007(3) -0.001(3)
O2 0.025(3) 0.039(5) 0.042(5) -0.006(3) -0.002(3) 0.002(3)
O6 0.016(3) 0.036(5) 0.055(5) -0.005(4) -0.003(3) -0.001(3)
O11 0.027(2) 0.039(6) 0.043(3) -0.003(3) -0.002(2) 0.000(3)
O3 0.023(3) 0.040(5) 0.048(5) -0.007(4) -0.003(3) -0.001(3)
O4 0.027(3) 0.038(6) 0.047(4) -0.005(3) 0.006(2) -0.005(2)
O5 0.021(3) 0.037(5) 0.045(4) 0.007(4) -0.006(3) 0.001(3)
N1 0.043(4) 0.055(5) 0.059(5) 0.001(9) -0.009(3) -0.008(6)
C15 0.031(5) 0.036(8) 0.050(8) 0.006(5) 0.001(5) 0.000(4)
C17 0.034(5) 0.038(7) 0.036(6) -0.001(5) -0.002(5) 0.010(5)
C14 0.024(4) 0.045(8) 0.051(8) 0.009(6) 0.002(5) -0.011(4)
C22 0.026(4) 0.041(8) 0.046(7) 0.006(6) 0.009(4) -0.006(5)
C13 0.040(5) 0.026(6) 0.036(7) 0.000(5) -0.007(5) -0.003(4)
C2 0.021(4) 0.048(8) 0.049(7) -0.006(6) 0.003(4) 0.007(5)
C8 0.017(4) 0.043(7) 0.050(7) -0.002(6) -0.003(4) 0.007(4)
C19 0.042(5) 0.028(8) 0.052(8) 0.006(6) 0.001(5) -0.008(5)
C6 0.026(4) 0.047(8) 0.060(8) -0.001(6) -0.008(5) -0.005(4)
C23 0.031(5) 0.042(8) 0.037(6) -0.004(5) -0.004(5) 0.003(4)
C1 0.022(4) 0.051(8) 0.048(7) 0.000(6) -0.011(4) 0.004(4)
C20 0.032(5) 0.051(8) 0.031(6) 0.000(5) 0.012(4) -0.003(5)
C21 0.030(5) 0.040(8) 0.035(6) 0.001(5) 0.004(4) -0.009(4)
C18 0.040(6) 0.027(7) 0.053(9) -0.002(6) -0.019(6) -0.003(5)
C9 0.026(4) 0.046(7) 0.040(6) -0.003(5) -0.007(4) 0.012(4)
C12 0.024(5) 0.056(9) 0.046(7) 0.002(6) -0.007(5) -0.010(5)
C3 0.033(5) 0.037(7) 0.054(7) -0.002(5) -0.010(5) 0.013(5)
C10 0.033(5) 0.032(7) 0.052(7) 0.006(5) -0.001(5) -0.003(5)
C5 0.038(5) 0.026(7) 0.076(9) -0.010(6) 0.003(6) -0.004(5)
C11 0.028(5) 0.020(6) 0.080(9) -0.004(5) 0.007(5) -0.004(4)
C4 0.032(5) 0.028(7) 0.080(10) 0.002(6) 0.001(6) 0.002(5)
C7 0.023(4) 0.042(7) 0.050(7) -0.011(6) -0.005(4) -0.001(4)
C16 0.033(5) 0.045(9) 0.051(8) 0.004(6) -0.002(5) 0.012(5)
C24 0.039(5) 0.029(7) 0.031(7) 0.000(5) -0.002(5) 0.002(4)
N2A 0.036(11) 0.08(2) 0.015(10) -0.012(12) 0.016(8) 0.003(13)
N2B 0.053(13) 0.013(15) 0.10(3) -0.003(12) -0.007(13) 0.016(10)

loop_
_atom_type_symbol
_atom_type_description
_atom_type_scat_dispersion_real
_atom_type_scat_dispersion_imag
_atom_type_scat_source
C C 0.0033 0.0016 'International Tables Vol C Tables 4.2.6.8 and 6.1.1.4'
H H 0.0000 0.0000 'International Tables Vol C Tables 4.2.6.8 and 6.1.1.4'
N N 0.0061 0.0033 'International Tables Vol C Tables 4.2.6.8 and 6.1.1.4'
O O 0.0106 0.0060 'International Tables Vol C Tables 4.2.6.8 and 6.1.1.4'
K K 0.2009 0.2494 'International Tables Vol C Tables 4.2.6.8 and 6.1.1.4'
Sn Sn -0.6537 1.4246 'International Tables Vol C Tables 4.2.6.8 and 6.1.1.4'
Bi Bi -4.1077 10.2566 'International Tables Vol C Tables 4.2.6.8 and 6.1.1.4'

loop_
_geom_angle_atom_site_label_1
_geom_angle_atom_site_label_2
_geom_angle_atom_site_label_3
_geom_angle
_geom_angle_site_symmetry_1
_geom_angle_site_symmetry_3
Sn2 Bi1 Sn1 57.426(19) . .
Sn2 Bi1 Bi2 59.53(3) . .
Sn1 Bi1 Bi2 59.47(2) . .
Sn2 Bi1 K2 115.66(5) . .
Sn1 Bi1 K2 65.32(3) . .
Bi2 Bi1 K2 67.98(5) . .
Sn2 Bi1 K1 53.55(3) . .
Sn1 Bi1 K1 107.75(4) . .
Bi2 Bi1 K1 69.57(5) . .
K2 Bi1 K1 133.21(6) . .
Sn2 Bi2 Sn1 57.428(18) . .
Sn2 Bi2 Bi1 59.40(3) . .
Sn1 Bi2 Bi1 59.61(2) . .
Sn2 Bi2 K2 114.03(4) . .
Sn1 Bi2 K2 64.57(3) . .
Bi1 Bi2 K2 66.08(5) . .
Sn2 Bi2 K1 54.40(3) . .
Sn1 Bi2 K1 109.26(4) . .
Bi1 Bi2 K1 71.64(5) . .
K2 Bi2 K1 133.37(7) . .
Sn2 Sn1 Bi2 61.25(2) . .
Sn2 Sn1 Bi1 61.10(2) . .
Bi2 Sn1 Bi1 60.921(14) . .
Sn2 Sn1 K2 121.49(3) . .
Bi2 Sn1 K2 69.67(4) . .
Bi1 Sn1 K2 68.48(4) . .
Sn1 Sn2 Bi1 61.48(2) . .
Sn1 Sn2 Bi2 61.33(2) . .
Bi1 Sn2 Bi2 61.069(14) . .
Sn1 Sn2 K1 140.83(3) . .
Bi1 Sn2 K1 86.09(4) . .
Bi2 Sn2 K1 84.65(4) . .
O1 K2 O5 115.0(2) . .
O1 K2 O3 115.1(2) . .
O5 K2 O3 113.0(2) . .
O1 K2 O2 58.1(2) . .
O5 K2 O2 144.1(2) . .
O3 K2 O2 57.31(18) . .
O1 K2 O6 57.8(2) . .
O5 K2 O6 57.32(19) . .
O3 K2 O6 143.0(2) . .
O2 K2 O6 107.43(19) . .
O1 K2 O4 147.96(19) . .
O5 K2 O4 57.25(19) . .
O3 K2 O4 56.48(19) . .
O2 K2 O4 108.0(2) . .
O6 K2 O4 108.2(2) . .
O1 K2 N1 85.24(18) . 2_664
O5 K2 N1 73.5(3) . 2_664
O3 K2 N1 69.5(3) . 2_664
O2 K2 N1 70.8(3) . 2_664
O6 K2 N1 73.7(3) . 2_664
O4 K2 N1 62.74(17) . 2_664
O1 K2 Sn1 131.92(14) . .
O5 K2 Sn1 92.16(15) . .
O3 K2 Sn1 85.48(16) . .
O2 K2 Sn1 119.01(18) . .
O6 K2 Sn1 127.68(18) . .
O4 K2 Sn1 80.00(13) . .
N1 K2 Sn1 142.23(12) 2_664 .
O1 K2 Bi1 94.19(15) . .
O5 K2 Bi1 86.78(17) . .
O3 K2 Bi1 129.48(17) . .
O2 K2 Bi1 127.16(17) . .
O6 K2 Bi1 87.18(18) . .
O4 K2 Bi1 114.93(14) . .
N1 K2 Bi1 157.8(3) 2_664 .
Sn1 K2 Bi1 46.20(2) . .
O1 K2 Bi2 88.43(15) . .
O5 K2 Bi2 129.88(17) . .
O3 K2 Bi2 92.47(18) . .
O2 K2 Bi2 86.04(18) . .
O6 K2 Bi2 121.65(17) . .
O4 K2 Bi2 121.08(13) . .
N1 K2 Bi2 155.8(3) 2_664 .
Sn1 K2 Bi2 45.76(2) . .
Bi1 K2 Bi2 45.94(2) . .
O10 K1 O12 117.8(2) . .
O10 K1 O8 120.8(3) . .
O12 K1 O8 120.8(3) . .
O10 K1 O9 60.3(2) . .
O12 K1 O9 167.3(3) . .
O8 K1 O9 60.7(3) . .
O10 K1 O7 167.2(3) . .
O12 K1 O7 60.5(2) . .
O8 K1 O7 60.5(3) . .
O9 K1 O7 118.17(19) . .
O10 K1 N1 79.9(4) . .
O12 K1 N1 84.1(4) . .
O8 K1 N1 97.88(19) . .
O9 K1 N1 83.2(4) . .
O7 K1 N1 87.3(4) . .
O10 K1 O11 59.1(2) . .
O12 K1 O11 59.4(2) . .
O8 K1 O11 164.30(17) . .
O9 K1 O11 115.4(3) . .
O7 K1 O11 115.8(3) . .
N1 K1 O11 66.43(19) . .
O10 K1 C13 159.5(3) . .
O12 K1 C13 41.9(2) . .
O8 K1 C13 79.7(3) . .
O9 K1 C13 139.9(3) . .
O7 K1 C13 23.1(2) . .
N1 K1 C13 97.4(4) . .
O11 K1 C13 101.1(3) . .
O10 K1 C18 41.4(3) . .
O12 K1 C18 159.1(3) . .
O8 K1 C18 80.0(3) . .
O9 K1 C18 22.6(2) . .
O7 K1 C18 139.9(3) . .
N1 K1 C18 91.6(4) . .
O11 K1 C18 100.2(3) . .
C13 K1 C18 158.7(3) . .
O10 K1 Sn2 80.81(17) . .
O12 K1 Sn2 83.33(17) . .
O8 K1 Sn2 113.19(13) . .
O9 K1 Sn2 108.00(18) . .
O7 K1 Sn2 110.82(18) . .
N1 K1 Sn2 148.69(15) . .
O11 K1 Sn2 82.50(12) . .
C13 K1 Sn2 92.1(2) . .
C18 K1 Sn2 90.07(19) . .
O10 K1 Bi2 85.66(19) . .
O12 K1 Bi2 117.03(18) . .
O8 K1 Bi2 75.79(14) . .
O9 K1 Bi2 75.63(18) . .
O7 K1 Bi2 106.51(18) . .
N1 K1 Bi2 158.4(4) . .
O11 K1 Bi2 118.96(13) . .
C13 K1 Bi2 101.6(2) . .
C18 K1 Bi2 67.1(2) . .
Sn2 K1 Bi2 40.95(2) . .
O10 K1 Bi1 117.32(18) . .
O12 K1 Bi1 81.76(19) . .
O8 K1 Bi1 79.39(13) . .
O9 K1 Bi1 110.48(19) . .
O7 K1 Bi1 75.38(18) . .
N1 K1 Bi1 161.5(4) . .
O11 K1 Bi1 115.24(14) . .
C13 K1 Bi1 64.1(2) . .
C18 K1 Bi1 105.8(2) . .
Sn2 K1 Bi1 40.36(2) . .
Bi2 K1 Bi1 38.787(17) . .
C18 O9 C17 114.1(10) . .
C18 O9 K1 106.6(6) . .
C17 O9 K1 108.4(7) . .
C13 O7 C14 113.0(9) . .
C13 O7 K1 104.8(6) . .
C14 O7 K1 110.3(7) . .
C15 O8 C16 113.2(7) . .
C15 O8 K1 115.1(7) . .
C16 O8 K1 115.9(7) . .
C1 O1 C2 111.9(7) . .
C1 O1 K2 121.0(6) . .
C2 O1 K2 120.6(6) . .
C24 O12 C23 112.7(9) . .
C24 O12 K1 117.8(6) . .
C23 O12 K1 118.8(7) . .
C19 O10 C20 113.1(10) . .
C19 O10 K1 117.7(6) . .
C20 O10 K1 120.1(7) . .
C4 O2 C3 111.8(9) . .
C4 O2 K2 110.0(6) . .
C3 O2 K2 106.8(6) . .
C11 O6 C12 112.0(9) . .
C11 O6 K2 109.4(5) . .
C12 O6 K2 106.5(6) . .
C22 O11 C21 113.4(7) . .
C22 O11 K1 107.0(6) . .
C21 O11 K1 106.7(6) . .
C5 O3 C6 113.9(9) . .
C5 O3 K2 119.2(6) . .
C6 O3 K2 120.5(6) . .
C7 O4 C8 113.2(8) . .
C7 O4 K2 103.5(6) . .
C8 O4 K2 103.1(5) . .
C10 O5 C9 114.4(9) . .
C10 O5 K2 119.4(5) . .
C9 O5 K2 118.7(6) . .
K1 N1 H1A 109.5 . .
K1 N1 H1B 109.5 . .
H1A N1 H1B 109.5 . .
K1 N1 H1C 109.5 . .
H1A N1 H1C 109.5 . .
H1B N1 H1C 109.5 . .
O8 C15 C14 108.8(9) . .
O8 C15 H15A 109.9 . .
C14 C15 H15A 109.9 . .
O8 C15 H15B 109.9 . .
C14 C15 H15B 109.9 . .
H15A C15 H15B 108.3 . .
O9 C17 C16 111.3(11) . .
O9 C17 H17A 109.4 . .
C16 C17 H17A 109.4 . .
O9 C17 H17B 109.4 . .
C16 C17 H17B 109.4 . .
H17A C17 H17B 108.0 . .
O7 C14 C15 108.9(11) . .
O7 C14 H14A 109.9 . .
C15 C14 H14A 109.9 . .
O7 C14 H14B 109.9 . .
C15 C14 H14B 109.9 . .
H14A C14 H14B 108.3 . .
O11 C22 C23 108.8(8) . .
O11 C22 H22A 109.9 . .
C23 C22 H22A 109.9 . .
O11 C22 H22B 109.9 . .
C23 C22 H22B 109.9 . .
H22A C22 H22B 108.3 . .
O7 C13 C24 109.6(10) . .
O7 C13 K1 52.0(5) . .
C24 C13 K1 83.7(7) . .
O7 C13 H13A 109.7 . .
C24 C13 H13A 109.7 . .
K1 C13 H13A 77.9 . .
O7 C13 H13B 109.7 . .
C24 C13 H13B 109.7 . .
K1 C13 H13B 161.2 . .
H13A C13 H13B 108.2 . .
O1 C2 C3 108.8(8) . .
O1 C2 H2A 109.9 . .
C3 C2 H2A 109.9 . .
O1 C2 H2B 109.9 . .
C3 C2 H2B 109.9 . .
H2A C2 H2B 108.3 . .
O4 C8 C9 108.4(8) . .
O4 C8 H8A 110.0 . .
C9 C8 H8A 110.0 . .
O4 C8 H8B 110.0 . .
C9 C8 H8B 110.0 . .
H8A C8 H8B 108.4 . .
O10 C19 C18 108.9(11) . .
O10 C19 H19A 109.9 . .
C18 C19 H19A 109.9 . .
O10 C19 H19B 109.9 . .
C18 C19 H19B 109.9 . .
H19A C19 H19B 108.3 . .
O3 C6 C7 108.3(9) . .
O3 C6 H6A 110.0 . .
C7 C6 H6A 110.0 . .
O3 C6 H6B 110.0 . .
C7 C6 H6B 110.0 . .
H6A C6 H6B 108.4 . .
O12 C23 C22 107.8(10) . .
O12 C23 H23A 110.1 . .
C22 C23 H23A 110.1 . .
O12 C23 H23B 110.1 . .
C22 C23 H23B 110.1 . .
H23A C23 H23B 108.5 . .
O1 C1 C12 109.3(8) . .
O1 C1 H1D 109.8 . .
C12 C1 H1D 109.8 . .
O1 C1 H1E 109.8 . .
C12 C1 H1E 109.8 . .
H1D C1 H1E 108.3 . .
O10 C20 C21 108.8(10) . .
O10 C20 H20A 109.9 . .
C21 C20 H20A 109.9 . .
O10 C20 H20B 109.9 . .
C21 C20 H20B 109.9 . .
H20A C20 H20B 108.3 . .
O11 C21 C20 108.7(8) . .
O11 C21 H21A 109.9 . .
C20 C21 H21A 109.9 . .
O11 C21 H21B 109.9 . .
C20 C21 H21B 109.9 . .
H21A C21 H21B 108.3 . .
O9 C18 C19 110.4(10) . .
O9 C18 K1 50.8(5) . .
C19 C18 K1 82.9(7) . .
O9 C18 H18A 109.6 . .
C19 C18 H18A 109.6 . .
K1 C18 H18A 160.2 . .
O9 C18 H18B 109.6 . .
C19 C18 H18B 109.6 . .
K1 C18 H18B 80.6 . .
H18A C18 H18B 108.1 . .
C8 C9 O5 109.7(9) . .
C8 C9 H9A 109.7 . .
O5 C9 H9A 109.7 . .
C8 C9 H9B 109.7 . .
O5 C9 H9B 109.7 . .
H9A C9 H9B 108.2 . .
O6 C12 C1 108.4(10) . .
O6 C12 H12A 110.0 . .
C1 C12 H12A 110.0 . .
O6 C12 H12B 110.0 . .
C1 C12 H12B 110.0 . .
H12A C12 H12B 108.4 . .
O2 C3 C2 109.4(10) . .
O2 C3 H3A 109.8 . .
C2 C3 H3A 109.8 . .
O2 C3 H3B 109.8 . .
C2 C3 H3B 109.8 . .
H3A C3 H3B 108.2 . .
O5 C10 C11 108.5(9) . .
O5 C10 H10A 110.0 . .
C11 C10 H10A 110.0 . .
O5 C10 H10B 110.0 . .
C11 C10 H10B 110.0 . .
H10A C10 H10B 108.4 . .
O3 C5 C4 107.9(10) . .
O3 C5 H5A 110.1 . .
C4 C5 H5A 110.1 . .
O3 C5 H5B 110.1 . .
C4 C5 H5B 110.1 . .
H5A C5 H5B 108.4 . .
O6 C11 C10 108.5(10) . .
O6 C11 H11A 110.0 . .
C10 C11 H11A 110.0 . .
O6 C11 H11B 110.0 . .
C10 C11 H11B 110.0 . .
H11A C11 H11B 108.4 . .
O2 C4 C5 108.3(10) . .
O2 C4 H4A 110.0 . .
C5 C4 H4A 110.0 . .
O2 C4 H4B 110.0 . .
C5 C4 H4B 110.0 . .
H4A C4 H4B 108.4 . .
O4 C7 C6 108.4(8) . .
O4 C7 H7A 110.0 . .
C6 C7 H7A 110.0 . .
O4 C7 H7B 110.0 . .
C6 C7 H7B 110.0 . .
H7A C7 H7B 108.4 . .
O8 C16 C17 107.8(9) . .
O8 C16 H16A 110.2 . .
C17 C16 H16A 110.2 . .
O8 C16 H16B 110.2 . .
C17 C16 H16B 110.2 . .
H16A C16 H16B 108.5 . .
O12 C24 C13 108.3(10) . .
O12 C24 H24A 110.0 . .
C13 C24 H24A 110.0 . .
O12 C24 H24B 110.0 . .
C13 C24 H24B 110.0 . .
H24A C24 H24B 108.4 . .

loop_
_geom_bond_atom_site_label_1
_geom_bond_atom_site_label_2
_geom_bond_distance
_geom_bond_site_symmetry_2
Bi1 Sn2 2.9815(10) .
Bi1 Sn1 2.9923(8) .
Bi1 Bi2 3.0316(6) .
Bi1 K2 3.856(2) .
Bi1 K1 4.593(2) .
Bi2 Sn2 2.9857(9) .
Bi2 Sn1 2.9880(8) .
Bi2 K2 3.911(2) .
Bi2 K1 4.535(2) .
Sn1 Sn2 2.8700(8) .
Sn1 K2 3.7668(16) .
Sn2 K1 3.7036(17) .
K2 O1 2.845(5) .
K2 O5 2.892(8) .
K2 O3 2.905(8) .
K2 O2 2.931(8) .
K2 O6 2.944(8) .
K2 O4 3.063(6) .
K2 N1 3.442(8) 2_664
K1 O10 2.773(9) .
K1 O12 2.778(9) .
K1 O8 2.805(5) .
K1 O9 2.861(10) .
K1 O7 2.864(9) .
K1 N1 2.938(8) .
K1 O11 2.982(6) .
O9 C18 1.420(14) .
O9 C17 1.429(15) .
O7 C13 1.427(14) .
O7 C14 1.438(15) .
O8 C15 1.426(16) .
O8 C16 1.433(17) .
O1 C1 1.392(14) .
O1 C2 1.426(14) .
O12 C24 1.415(14) .
O12 C23 1.420(14) .
O10 C19 1.423(15) .
O10 C20 1.424(13) .
O2 C4 1.412(13) .
O2 C3 1.431(12) .
O6 C11 1.410(13) .
O6 C12 1.446(12) .
O11 C22 1.450(15) .
O11 C21 1.450(13) .
O3 C5 1.409(13) .
O3 C6 1.434(12) .
O4 C7 1.408(13) .
O4 C8 1.421(13) .
O5 C10 1.401(12) .
O5 C9 1.458(11) .
N1 H1A 0.9100 .
N1 H1B 0.9100 .
N1 H1C 0.9100 .
C15 C14 1.477(18) .
C15 H15A 0.9900 .
C15 H15B 0.9900 .
C17 C16 1.461(18) .
C17 H17A 0.9900 .
C17 H17B 0.9900 .
C14 H14A 0.9900 .
C14 H14B 0.9900 .
C22 C23 1.481(15) .
C22 H22A 0.9900 .
C22 H22B 0.9900 .
C13 C24 1.483(16) .
C13 H13A 0.9900 .
C13 H13B 0.9900 .
C2 C3 1.488(16) .
C2 H2A 0.9900 .
C2 H2B 0.9900 .
C8 C9 1.454(16) .
C8 H8A 0.9900 .
C8 H8B 0.9900 .
C19 C18 1.458(18) .
C19 H19A 0.9900 .
C19 H19B 0.9900 .
C6 C7 1.488(16) .
C6 H6A 0.9900 .
C6 H6B 0.9900 .
C23 H23A 0.9900 .
C23 H23B 0.9900 .
C1 C12 1.486(17) .
C1 H1D 0.9900 .
C1 H1E 0.9900 .
C20 C21 1.473(16) .
C20 H20A 0.9900 .
C20 H20B 0.9900 .
C21 H21A 0.9900 .
C21 H21B 0.9900 .
C18 H18A 0.9900 .
C18 H18B 0.9900 .
C9 H9A 0.9900 .
C9 H9B 0.9900 .
C12 H12A 0.9900 .
C12 H12B 0.9900 .
C3 H3A 0.9900 .
C3 H3B 0.9900 .
C10 C11 1.495(15) .
C10 H10A 0.9900 .
C10 H10B 0.9900 .
C5 C4 1.503(17) .
C5 H5A 0.9900 .
C5 H5B 0.9900 .
C11 H11A 0.9900 .
C11 H11B 0.9900 .
C4 H4A 0.9900 .
C4 H4B 0.9900 .
C7 H7A 0.9900 .
C7 H7B 0.9900 .
C16 H16A 0.9900 .
C16 H16B 0.9900 .
C24 H24A 0.9900 .
C24 H24B 0.9900 .
N2A N2B 0.83(2) .
